data_7046697
loop_
_publ_author_name
'Spiegel, Michael T.'
'Hoogerbrugge, Amanda'
'Truksa, Shamus'
'Smith, Andrew G.'
'Shuford, Kevin L.'
'Klausmeyer, Kevin K.'
'Farmer, Patrick J.'

_publ_section_title
;
 Synthesis of first row transition metal selenomaltol complexes.
;
_journal_issue 27
_journal_name_full 'Dalton transactions (Cambridge, England : 2003)'
_journal_page_first 9030
_journal_page_last 9037
_journal_paper_doi 10.1039/c8dt01170b
_journal_volume 47
_journal_year 2018
_chemical_formula_sum 'C12 H10 Cu O4 Se2'
_chemical_formula_weight 439.66
_space_group_crystal_system monoclinic
_space_group_IT_number 14
_space_group_name_Hall '-P 2ybc'
_space_group_name_H-M_alt 'P 1 21/c 1'
_symmetry_space_group_name_Hall '-P 2ybc'
_symmetry_space_group_name_H-M 'P 1 21/c 1'
_atom_sites_solution_hydrogens geom
_audit_creation_method SHELXL-2013
_audit_update_record
;
2018-03-13 deposited with the CCDC.
2018-06-15 downloaded from the CCDC.
;
_cell_angle_alpha 90
_cell_angle_beta 100.9898(13)
_cell_angle_gamma 90
_cell_formula_units_Z 2
_cell_length_a 7.4765(3)
_cell_length_b 13.1079(5)
_cell_length_c 6.9501(2)
_cell_measurement_reflns_used 5670
_cell_measurement_temperature 150(2)
_cell_measurement_theta_max 28.31
_cell_measurement_theta_min 2.78
_cell_volume 668.63(4)
_computing_cell_refinement 'Bruker SAINT'
_computing_data_collection 'Bruker APEX2'
_computing_data_reduction 'Bruker SAINT'
_computing_molecular_graphics 'Bruker SHELXTL'
_computing_publication_material 'Bruker SHELXTL'
_computing_structure_refinement 'SHELXL-2013 (Sheldrick, 2013)'
_computing_structure_solution 'SHELXS-97 (Sheldrick 2008)'
_diffrn_ambient_temperature 150(2)
_diffrn_measured_fraction_theta_full 0.999
_diffrn_measured_fraction_theta_max 0.996
_diffrn_measurement_device_type 'Bruker APEX-II CCD'
_diffrn_measurement_method '\f and \w scans'
_diffrn_radiation_type MoK\a
_diffrn_radiation_wavelength 0.71073
_diffrn_reflns_av_R_equivalents 0.0212
_diffrn_reflns_av_unetI/netI 0.0169
_diffrn_reflns_Laue_measured_fraction_full 0.999
_diffrn_reflns_Laue_measured_fraction_max 0.996
_diffrn_reflns_limit_h_max 9
_diffrn_reflns_limit_h_min -9
_diffrn_reflns_limit_k_max 14
_diffrn_reflns_limit_k_min -17
_diffrn_reflns_limit_l_max 9
_diffrn_reflns_limit_l_min -9
_diffrn_reflns_number 6801
_diffrn_reflns_point_group_measured_fraction_full 0.999
_diffrn_reflns_point_group_measured_fraction_max 0.996
_diffrn_reflns_theta_full 25.242
_diffrn_reflns_theta_max 28.357
_diffrn_reflns_theta_min 2.775
_exptl_absorpt_coefficient_mu 7.081
_exptl_absorpt_correction_T_max 0.418
_exptl_absorpt_correction_T_min 0.197
_exptl_absorpt_correction_type multi-scan
_exptl_absorpt_process_details SADABS
_exptl_crystal_colour orange
_exptl_crystal_density_diffrn 2.184
_exptl_crystal_description block
_exptl_crystal_F_000 422
_exptl_crystal_size_max 0.242
_exptl_crystal_size_mid 0.113
_exptl_crystal_size_min 0.083
_refine_diff_density_max 0.600
_refine_diff_density_min -0.237
_refine_diff_density_rms 0.081
_refine_ls_extinction_method none
_refine_ls_goodness_of_fit_ref 1.144
_refine_ls_hydrogen_treatment constr
_refine_ls_matrix_type full
_refine_ls_number_parameters 89
_refine_ls_number_reflns 1663
_refine_ls_number_restraints 0
_refine_ls_restrained_S_all 1.144
_refine_ls_R_factor_all 0.0218
_refine_ls_R_factor_gt 0.0199
_refine_ls_shift/su_max 0.000
_refine_ls_shift/su_mean 0.000
_refine_ls_structure_factor_coef Fsqd
_refine_ls_weighting_details 'w=1/[\s^2^(Fo^2^)+(0.0197P)^2^+0.4825P] where P=(Fo^2^+2Fc^2^)/3'
_refine_ls_weighting_scheme calc
_refine_ls_wR_factor_gt 0.0489
_refine_ls_wR_factor_ref 0.0499
_reflns_Friedel_coverage 0.000
_reflns_number_gt 1558
_reflns_number_total 1663
_reflns_threshold_expression 'I > 2\s(I)'
_cod_data_source_file c8dt01170b2.cif
_cod_data_source_block pf37
_cod_depositor_comments 'Adding full bibliography for 7046695--7046698.cif.'
_cod_database_code 7046697
_shelx_space_group_comment
; 
The symmetry employed for this shelxl refinement is uniquely defined 
by the following loop, which should always be used as a source of 
symmetry information in preference to the above space-group names. 
They are only intended as comments. 
;
_shelx_estimated_absorpt_t_min 0.279
_shelx_estimated_absorpt_t_max 0.591
_shelxl_version_number 2013-4

loop_
_space_group_symop_operation_xyz
'x, y, z'
'-x, y+1/2, -z+1/2'
'-x, -y, -z'
'x, -y-1/2, z-1/2'

loop_
_atom_site_label
_atom_site_type_symbol
_atom_site_fract_x
_atom_site_fract_y
_atom_site_fract_z
_atom_site_U_iso_or_equiv
_atom_site_adp_type
_atom_site_occupancy
_atom_site_site_symmetry_order
_atom_site_calc_flag
_atom_site_refinement_flags_posn
_atom_site_refinement_flags_adp
_atom_site_refinement_flags_occupancy
Se1 Se 0.80611(3) 0.05250(2) 0.13325(3) 0.02913(8) Uani 1 1 d . . .
Cu1 Cu 0.5000 0.0000 0.0000 0.02384(9) Uani 1 2 d S . P
O1 O 0.42974(19) 0.14037(10) -0.0164(2) 0.0277(3) Uani 1 1 d . . .
C1 C 0.5528(3) 0.21165(14) 0.0388(3) 0.0221(3) Uani 1 1 d . . .
C5 C 0.5000(2) 0.31364(14) 0.0263(3) 0.0227(4) Uani 1 1 d . . .
O2 O 0.62332(18) 0.38905(10) 0.0771(2) 0.0270(3) Uani 1 1 d . . .
C4 C 0.7996(3) 0.36761(17) 0.1400(3) 0.0292(4) Uani 1 1 d . . .
H4 H 0.8838 0.4221 0.1716 0.035 Uiso 1 1 calc R U .
C3 C 0.8611(3) 0.27075(16) 0.1600(3) 0.0272(4) Uani 1 1 d . . .
H3 H 0.9870 0.2577 0.2060 0.033 Uiso 1 1 calc R U .
C2 C 0.7383(3) 0.18874(14) 0.1124(3) 0.0224(4) Uani 1 1 d . . .
C6 C 0.3119(3) 0.35084(15) -0.0421(3) 0.0289(4) Uani 1 1 d . . .
H6A H 0.2891 0.4093 0.0378 0.043 Uiso 1 1 calc R U .
H6B H 0.2254 0.2961 -0.0296 0.043 Uiso 1 1 calc R U .
H6C H 0.2964 0.3717 -0.1797 0.043 Uiso 1 1 calc R U .

loop_
_atom_site_aniso_label
_atom_site_aniso_U_11
_atom_site_aniso_U_22
_atom_site_aniso_U_33
_atom_site_aniso_U_23
_atom_site_aniso_U_13
_atom_site_aniso_U_12
Se1 0.02568(11) 0.02482(11) 0.03490(13) 0.00177(8) 0.00073(8) 0.00612(7)
Cu1 0.02658(17) 0.01800(15) 0.02614(18) -0.00162(12) 0.00298(12) 0.00304(12)
O1 0.0258(7) 0.0186(6) 0.0367(8) -0.0042(5) 0.0005(6) -0.0012(5)
C1 0.0245(8) 0.0221(8) 0.0192(8) -0.0009(6) 0.0032(7) 0.0010(7)
C5 0.0243(9) 0.0209(8) 0.0229(9) -0.0021(7) 0.0041(7) -0.0015(7)
O2 0.0275(7) 0.0210(6) 0.0312(7) -0.0017(5) 0.0028(5) -0.0030(5)
C4 0.0262(9) 0.0309(10) 0.0291(10) -0.0005(8) 0.0016(8) -0.0062(8)
C3 0.0230(9) 0.0327(10) 0.0247(9) 0.0008(8) 0.0015(7) -0.0025(8)
C2 0.0250(9) 0.0228(9) 0.0198(9) 0.0018(7) 0.0051(7) 0.0036(7)
C6 0.0276(9) 0.0199(8) 0.0378(11) -0.0011(8) 0.0027(8) 0.0042(7)

loop_
_atom_type_symbol
_atom_type_description
_atom_type_scat_dispersion_real
_atom_type_scat_dispersion_imag
_atom_type_scat_source
C C 0.0033 0.0016 'International Tables Vol C Tables 4.2.6.8 and 6.1.1.4'
H H 0.0000 0.0000 'International Tables Vol C Tables 4.2.6.8 and 6.1.1.4'
O O 0.0106 0.0060 'International Tables Vol C Tables 4.2.6.8 and 6.1.1.4'
Cu Cu 0.3201 1.2651 'International Tables Vol C Tables 4.2.6.8 and 6.1.1.4'
Se Se -0.0929 2.2259 'International Tables Vol C Tables 4.2.6.8 and 6.1.1.4'

loop_
_geom_angle_atom_site_label_1
_geom_angle_atom_site_label_2
_geom_angle_atom_site_label_3
_geom_angle
_geom_angle_site_symmetry_1
_geom_angle_site_symmetry_3
C2 Se1 Cu1 91.12(6) . .
O1 Cu1 O1 180.0 3_655 .
O1 Cu1 Se1 88.74(4) 3_655 3_655
O1 Cu1 Se1 91.26(4) . 3_655
O1 Cu1 Se1 91.26(4) 3_655 .
O1 Cu1 Se1 88.74(4) . .
Se1 Cu1 Se1 180.0 3_655 .
C1 O1 Cu1 119.81(12) . .
O1 C1 C5 119.30(17) . .
O1 C1 C2 122.48(17) . .
C5 C1 C2 118.23(17) . .
O2 C5 C1 120.98(16) . .
O2 C5 C6 113.72(16) . .
C1 C5 C6 125.30(17) . .
C4 O2 C5 120.82(16) . .
O2 C4 C3 121.82(18) . .
C4 C3 C2 119.95(18) . .
C3 C2 C1 118.14(17) . .
C3 C2 Se1 124.01(14) . .
C1 C2 Se1 117.83(14) . .

loop_
_geom_bond_atom_site_label_1
_geom_bond_atom_site_label_2
_geom_bond_distance
_geom_bond_site_symmetry_2
Se1 C2 1.8544(18) .
Se1 Cu1 2.4002(2) .
Cu1 O1 1.9108(13) 3_655
Cu1 O1 1.9108(13) .
Cu1 Se1 2.4002(2) 3_655
O1 C1 1.316(2) .
C1 C5 1.392(3) .
C1 C2 1.416(3) .
C5 O2 1.352(2) .
C5 C6 1.479(3) .
O2 C4 1.337(2) .
C4 C3 1.348(3) .
C3 C2 1.411(3) .
